data_7703011
loop_
_publ_author_name
'Dasgupta, Sanchari'
'Karim, Suhana'
'Banerjee, Saswati'
'Saha, Moumita'
'Das Saha, Krishna'
'Das, Debasis'

_publ_section_title
;
 Designing of novel zinc(ii) Schiff base complexes having acyl hydrazone
 linkage: study of phosphatase and anti-cancer activities.
;
_journal_issue 4
_journal_name_full 'Dalton transactions (Cambridge, England : 2003)'
_journal_page_first 1232
_journal_page_last 1240
_journal_paper_doi 10.1039/c9dt04636d
_journal_volume 49
_journal_year 2020
_chemical_formula_moiety 'C14 H13 Cl2 N3 O2 Zn,2(H2O)'
_chemical_formula_sum 'C14 H17 Cl2 N3 O4 Zn'
_chemical_formula_weight 427.60
_space_group_crystal_system triclinic
_space_group_IT_number 2
_space_group_name_Hall '-P 1'
_space_group_name_H-M_alt 'P -1'
_atom_sites_solution_hydrogens mixed
_audit_creation_method SHELXL-2016/6
_audit_update_record
;
2019-09-27 deposited with the CCDC.	2019-12-18 downloaded from the CCDC.
;
_cell_angle_alpha 96.308(3)
_cell_angle_beta 92.175(3)
_cell_angle_gamma 95.542(3)
_cell_formula_units_Z 2
_cell_length_a 9.4922(15)
_cell_length_b 9.5414(15)
_cell_length_c 9.7672(15)
_cell_measurement_reflns_used 9136
_cell_measurement_temperature 294(2)
_cell_measurement_theta_max 33.11
_cell_measurement_theta_min 2.84
_cell_volume 874.1(2)
_computing_cell_refinement 'Bruker SAINT'
_computing_data_collection 'Bruker APEX2'
_computing_data_reduction 'Bruker SAINT'
_computing_molecular_graphics 'Bruker SHELXTL'
_computing_publication_material 'Bruker SHELXTL'
_computing_structure_refinement 'SHELXL-2016/6 (Sheldrick, 2016)'
_computing_structure_solution 'SHELXT 2014/5 (Sheldrick, 2014)'
_diffrn_ambient_temperature 294(2)
_diffrn_measured_fraction_theta_full 1.000
_diffrn_measured_fraction_theta_max 0.940
_diffrn_measurement_device_type 'Bruker APEX-II CCD'
_diffrn_measurement_method '\f and \w scans'
_diffrn_radiation_type MoK\a
_diffrn_radiation_wavelength 0.71073
_diffrn_reflns_av_R_equivalents 0.0276
_diffrn_reflns_av_unetI/netI 0.0209
_diffrn_reflns_Laue_measured_fraction_full 1.000
_diffrn_reflns_Laue_measured_fraction_max 0.940
_diffrn_reflns_limit_h_max 14
_diffrn_reflns_limit_h_min -14
_diffrn_reflns_limit_k_max 14
_diffrn_reflns_limit_k_min -14
_diffrn_reflns_limit_l_max 14
_diffrn_reflns_limit_l_min -15
_diffrn_reflns_number 35787
_diffrn_reflns_point_group_measured_fraction_full 1.000
_diffrn_reflns_point_group_measured_fraction_max 0.940
_diffrn_reflns_theta_full 25.242
_diffrn_reflns_theta_max 33.648
_diffrn_reflns_theta_min 2.158
_exptl_absorpt_coefficient_mu 1.727
_exptl_crystal_colour yellow
_exptl_crystal_density_diffrn 1.590
_exptl_crystal_description Block
_exptl_crystal_F_000 422
_exptl_crystal_size_max 0.29
_exptl_crystal_size_mid 0.25
_exptl_crystal_size_min 0.19
_refine_diff_density_max 0.471
_refine_diff_density_min -0.438
_refine_diff_density_rms 0.100
_refine_ls_extinction_coef 0.0234(16)
_refine_ls_extinction_expression Fc^*^=kFc[1+0.001xFc^2^\l^3^/sin(2\q)]^-1/4^
_refine_ls_extinction_method 'SHELXL-2016/6 (Sheldrick 2016)'
_refine_ls_goodness_of_fit_ref 1.037
_refine_ls_hydrogen_treatment mixed
_refine_ls_matrix_type full
_refine_ls_number_parameters 228
_refine_ls_number_reflns 6517
_refine_ls_number_restraints 0
_refine_ls_restrained_S_all 1.037
_refine_ls_R_factor_all 0.0444
_refine_ls_R_factor_gt 0.0301
_refine_ls_shift/su_max 0.002
_refine_ls_shift/su_mean 0.000
_refine_ls_structure_factor_coef Fsqd
_refine_ls_weighting_details 'w=1/[\s^2^(Fo^2^)+(0.0391P)^2^+0.2616P] where P=(Fo^2^+2Fc^2^)/3'
_refine_ls_weighting_scheme calc
_refine_ls_wR_factor_gt 0.0754
_refine_ls_wR_factor_ref 0.0822
_reflns_Friedel_coverage 0.000
_reflns_number_gt 5221
_reflns_number_total 6517
_reflns_threshold_expression 'I > 2\s(I)'
_cod_data_source_file c9dt04636d2.cif
_cod_data_source_block 1
_cod_depositor_comments 'Adding full bibliography for 7703011--7703012.cif.'
_cod_database_code 7703011
_shelx_shelxl_version_number 2016/6
_shelx_space_group_comment
;
The symmetry employed for this shelxl refinement is uniquely defined
by the following loop, which should always be used as a source of
symmetry information in preference to the above space-group names.
They are only intended as comments.
;

loop_
_space_group_symop_operation_xyz
'x, y, z'
'-x, -y, -z'

loop_
_atom_site_label
_atom_site_type_symbol
_atom_site_fract_x
_atom_site_fract_y
_atom_site_fract_z
_atom_site_U_iso_or_equiv
_atom_site_adp_type
_atom_site_occupancy
_atom_site_site_symmetry_order
_atom_site_calc_flag
_atom_site_refinement_flags_posn
_atom_site_refinement_flags_adp
Zn1 Zn 0.67580(2) 0.70697(2) 0.18544(2) 0.03388(6) Uani 1 1 d . .
Cl1 Cl 0.86011(4) 0.74325(4) 0.33951(4) 0.04033(9) Uani 1 1 d . .
Cl2 Cl 0.65511(5) 0.87550(5) 0.04743(5) 0.05166(11) Uani 1 1 d . .
O3 O 0.33034(16) 0.28320(13) 0.38927(16) 0.0550(3) Uani 1 1 d G .
H3B H 0.269103 0.262782 0.447152 0.082 Uiso 1 1 d G U
H3C H 0.349074 0.203366 0.350603 0.082 Uiso 1 1 d G U
O2 O 0.50447(12) 0.77767(11) 0.32454(12) 0.0393(2) Uani 1 1 d . .
O4 O 0.4089(3) 0.0423(2) 0.25062(16) 0.0843(6) Uani 1 1 d G .
H4A H 0.451609 -0.027668 0.270479 0.126 Uiso 1 1 d G U
H4B H 0.412391 0.048738 0.164681 0.126 Uiso 1 1 d G U
N1 N 0.73295(13) 0.53320(13) 0.04010(13) 0.0355(2) Uani 1 1 d . .
N2 N 0.54830(12) 0.52695(12) 0.22894(12) 0.0314(2) Uani 1 1 d . .
N3 N 0.45166(13) 0.54339(13) 0.32714(13) 0.0346(2) Uani 1 1 d . .
H3 H 0.411(2) 0.474(2) 0.354(2) 0.041 Uiso 1 1 d . U
O1 O 0.01030(14) 0.77971(13) 0.74542(15) 0.0548(3) Uani 1 1 d . .
C1 C 0.82341(18) 0.5397(2) -0.06107(17) 0.0450(4) Uani 1 1 d . .
H1 H 0.859381 0.628193 -0.082924 0.054 Uiso 1 1 calc R U
C2 C 0.8655(2) 0.4202(2) -0.13437(19) 0.0521(4) Uani 1 1 d . .
H2 H 0.928319 0.428396 -0.204528 0.063 Uiso 1 1 calc R U
C3 C 0.8140(2) 0.2898(2) -0.1028(2) 0.0533(4) Uani 1 1 d . .
H3A H 0.842370 0.208265 -0.150385 0.064 Uiso 1 1 calc R U
C4 C 0.71853(19) 0.27991(18) 0.00133(19) 0.0459(4) Uani 1 1 d . .
H4 H 0.681618 0.192271 0.024609 0.055 Uiso 1 1 calc R U
C5 C 0.68043(15) 0.40452(15) 0.06893(15) 0.0342(3) Uani 1 1 d . .
C6 C 0.57637(16) 0.40490(15) 0.17639(16) 0.0368(3) Uani 1 1 d . .
H6 H 0.533650 0.321582 0.204365 0.044 Uiso 1 1 calc R U
C7 C 0.43141(14) 0.68056(14) 0.37022(14) 0.0311(2) Uani 1 1 d . .
C8 C 0.32111(14) 0.70519(14) 0.46912(14) 0.0312(2) Uani 1 1 d . .
C9 C 0.23357(19) 0.59655(16) 0.51440(19) 0.0441(4) Uani 1 1 d . .
H9 H 0.244007 0.502943 0.482008 0.053 Uiso 1 1 calc R U
C10 C 0.13173(19) 0.62559(17) 0.6065(2) 0.0478(4) Uani 1 1 d . .
H10 H 0.074415 0.551543 0.636548 0.057 Uiso 1 1 calc R U
C11 C 0.11367(16) 0.76399(16) 0.65482(16) 0.0376(3) Uani 1 1 d . .
C12 C 0.1988(2) 0.87375(17) 0.6104(2) 0.0513(4) Uani 1 1 d . .
H12 H 0.186842 0.967250 0.641844 0.062 Uiso 1 1 calc R U
C13 C 0.30231(19) 0.84339(17) 0.5186(2) 0.0474(4) Uani 1 1 d . .
H13 H 0.360440 0.917452 0.489577 0.057 Uiso 1 1 calc R U
C14 C -0.0213(3) 0.9205(2) 0.7895(3) 0.0730(7) Uani 1 1 d . .
H14A H 0.059465 0.972197 0.840313 0.110 Uiso 1 1 calc R U
H14B H -0.100753 0.916877 0.847492 0.110 Uiso 1 1 calc R U
H14C H -0.043960 0.967102 0.710454 0.110 Uiso 1 1 calc R U

loop_
_atom_site_aniso_label
_atom_site_aniso_U_11
_atom_site_aniso_U_22
_atom_site_aniso_U_33
_atom_site_aniso_U_23
_atom_site_aniso_U_13
_atom_site_aniso_U_12
Zn1 0.03810(10) 0.02750(8) 0.03687(10) 0.00616(6) 0.00753(6) 0.00253(6)
Cl1 0.04018(18) 0.03589(17) 0.04473(19) 0.00378(14) 0.00199(14) 0.00392(14)
Cl2 0.0640(3) 0.0469(2) 0.0495(2) 0.02278(17) 0.00948(19) 0.01083(19)
O3 0.0665(8) 0.0334(6) 0.0660(8) 0.0041(5) 0.0295(7) 0.0016(5)
O2 0.0424(6) 0.0306(5) 0.0478(6) 0.0094(4) 0.0183(5) 0.0061(4)
O4 0.1406(17) 0.0758(11) 0.0477(8) 0.0086(7) 0.0151(10) 0.0631(11)
N1 0.0372(6) 0.0351(6) 0.0342(6) 0.0020(4) 0.0087(5) 0.0024(5)
N2 0.0310(5) 0.0312(5) 0.0320(5) 0.0012(4) 0.0081(4) 0.0038(4)
N3 0.0364(6) 0.0296(5) 0.0384(6) 0.0025(4) 0.0156(5) 0.0032(4)
O1 0.0512(7) 0.0423(6) 0.0718(8) -0.0005(6) 0.0366(6) 0.0048(5)
C1 0.0449(8) 0.0508(9) 0.0395(8) 0.0055(7) 0.0142(6) 0.0010(7)
C2 0.0449(9) 0.0701(12) 0.0410(8) -0.0029(8) 0.0160(7) 0.0095(8)
C3 0.0524(10) 0.0551(10) 0.0509(10) -0.0141(8) 0.0129(8) 0.0161(8)
C4 0.0496(9) 0.0354(7) 0.0511(9) -0.0072(6) 0.0118(7) 0.0058(6)
C5 0.0347(7) 0.0323(6) 0.0344(6) -0.0026(5) 0.0069(5) 0.0034(5)
C6 0.0399(7) 0.0292(6) 0.0407(7) -0.0004(5) 0.0127(6) 0.0003(5)
C7 0.0313(6) 0.0311(6) 0.0321(6) 0.0047(5) 0.0063(5) 0.0056(5)
C8 0.0310(6) 0.0303(6) 0.0332(6) 0.0037(5) 0.0077(5) 0.0056(5)
C9 0.0501(9) 0.0270(6) 0.0579(9) 0.0058(6) 0.0261(7) 0.0072(6)
C10 0.0509(9) 0.0312(7) 0.0639(10) 0.0082(7) 0.0305(8) 0.0035(6)
C11 0.0337(7) 0.0367(7) 0.0429(7) 0.0017(6) 0.0138(6) 0.0046(5)
C12 0.0552(10) 0.0298(7) 0.0681(11) -0.0050(7) 0.0313(9) 0.0013(7)
C13 0.0501(9) 0.0301(7) 0.0616(10) 0.0004(6) 0.0279(8) -0.0018(6)
C14 0.0645(13) 0.0492(11) 0.1041(18) -0.0127(11) 0.0501(13) 0.0060(9)

loop_
_atom_type_symbol
_atom_type_description
_atom_type_scat_dispersion_real
_atom_type_scat_dispersion_imag
_atom_type_scat_source
C C 0.0033 0.0016 'International Tables Vol C Tables 4.2.6.8 and 6.1.1.4'
H H 0.0000 0.0000 'International Tables Vol C Tables 4.2.6.8 and 6.1.1.4'
N N 0.0061 0.0033 'International Tables Vol C Tables 4.2.6.8 and 6.1.1.4'
O O 0.0106 0.0060 'International Tables Vol C Tables 4.2.6.8 and 6.1.1.4'
Cl Cl 0.1484 0.1585 'International Tables Vol C Tables 4.2.6.8 and 6.1.1.4'
Zn Zn 0.2839 1.4301 'International Tables Vol C Tables 4.2.6.8 and 6.1.1.4'

loop_
_geom_angle_atom_site_label_1
_geom_angle_atom_site_label_2
_geom_angle_atom_site_label_3
_geom_angle
N2 Zn1 N1 74.55(5)
N2 Zn1 Cl2 135.52(4)
N1 Zn1 Cl2 101.29(4)
N2 Zn1 Cl1 107.78(4)
N1 Zn1 Cl1 103.09(4)
Cl2 Zn1 Cl1 116.112(19)
N2 Zn1 O2 71.45(4)
N1 Zn1 O2 143.74(4)
Cl2 Zn1 O2 94.27(3)
Cl1 Zn1 O2 98.93(4)
H3B O3 H3C 104.5
C7 O2 Zn1 114.87(9)
H4A O4 H4B 109.5
C1 N1 C5 117.93(13)
C1 N1 Zn1 127.98(11)
C5 N1 Zn1 113.65(9)
C6 N2 N3 122.12(12)
C6 N2 Zn1 119.01(10)
N3 N2 Zn1 118.21(9)
C7 N3 N2 114.90(12)
C7 N3 H3 125.9(14)
N2 N3 H3 119.2(14)
C11 O1 C14 117.64(14)
N1 C1 C2 122.55(17)
N1 C1 H1 118.7
C2 C1 H1 118.7
C3 C2 C1 119.24(16)
C3 C2 H2 120.4
C1 C2 H2 120.4
C2 C3 C4 119.43(15)
C2 C3 H3A 120.3
C4 C3 H3A 120.3
C5 C4 C3 117.82(16)
C5 C4 H4 121.1
C3 C4 H4 121.1
N1 C5 C4 123.00(14)
N1 C5 C6 115.16(12)
C4 C5 C6 121.83(14)
N2 C6 C5 115.69(13)
N2 C6 H6 122.2
C5 C6 H6 122.2
O2 C7 N3 119.41(12)
O2 C7 C8 123.07(12)
N3 C7 C8 117.51(12)
C13 C8 C9 118.22(13)
C13 C8 C7 118.62(13)
C9 C8 C7 123.16(12)
C10 C9 C8 120.74(14)
C10 C9 H9 119.6
C8 C9 H9 119.6
C9 C10 C11 120.51(14)
C9 C10 H10 119.7
C11 C10 H10 119.7
O1 C11 C12 124.97(14)
O1 C11 C10 115.28(14)
C12 C11 C10 119.75(13)
C11 C12 C13 119.34(14)
C11 C12 H12 120.3
C13 C12 H12 120.3
C8 C13 C12 121.43(14)
C8 C13 H13 119.3
C12 C13 H13 119.3
O1 C14 H14A 109.5
O1 C14 H14B 109.5
H14A C14 H14B 109.5
O1 C14 H14C 109.5
H14A C14 H14C 109.5
H14B C14 H14C 109.5

loop_
_geom_bond_atom_site_label_1
_geom_bond_atom_site_label_2
_geom_bond_distance
Zn1 N2 2.0961(12)
Zn1 N1 2.1849(12)
Zn1 Cl2 2.2267(5)
Zn1 Cl1 2.2392(5)
Zn1 O2 2.2636(11)
O3 H3B 0.8501
O3 H3C 0.8500
O2 C7 1.2363(17)
O4 H4A 0.8499
O4 H4B 0.8500
N1 C1 1.3361(19)
N1 C5 1.3430(19)
N2 C6 1.2766(18)
N2 N3 1.3592(15)
N3 C7 1.3640(18)
N3 H3 0.81(2)
O1 C11 1.3541(17)
O1 C14 1.429(2)
C1 C2 1.379(3)
C1 H1 0.9300
C2 C3 1.363(3)
C2 H2 0.9300
C3 C4 1.392(2)
C3 H3A 0.9300
C4 C5 1.382(2)
C4 H4 0.9300
C5 C6 1.4684(19)
C6 H6 0.9300
C7 C8 1.4694(18)
C8 C13 1.384(2)
C8 C9 1.387(2)
C9 C10 1.372(2)
C9 H9 0.9300
C10 C11 1.382(2)
C10 H10 0.9300
C11 C12 1.379(2)
C12 C13 1.385(2)
C12 H12 0.9300
C13 H13 0.9300
C14 H14A 0.9600
C14 H14B 0.9600
C14 H14C 0.9600

loop_
_geom_torsion_atom_site_label_1
_geom_torsion_atom_site_label_2
_geom_torsion_atom_site_label_3
_geom_torsion_atom_site_label_4
_geom_torsion
C6 N2 N3 C7 -178.47(14)
Zn1 N2 N3 C7 10.92(16)
C5 N1 C1 C2 -1.0(3)
Zn1 N1 C1 C2 170.96(14)
N1 C1 C2 C3 -0.3(3)
C1 C2 C3 C4 0.9(3)
C2 C3 C4 C5 -0.2(3)
C1 N1 C5 C4 1.7(2)
Zn1 N1 C5 C4 -171.36(13)
C1 N1 C5 C6 -177.10(15)
Zn1 N1 C5 C6 9.85(17)
C3 C4 C5 N1 -1.1(3)
C3 C4 C5 C6 177.59(16)
N3 N2 C6 C5 178.46(13)
Zn1 N2 C6 C5 -11.00(19)
N1 C5 C6 N2 0.2(2)
C4 C5 C6 N2 -178.65(15)
Zn1 O2 C7 N3 -4.64(18)
Zn1 O2 C7 C8 175.95(10)
N2 N3 C7 O2 -3.6(2)
N2 N3 C7 C8 175.81(12)
O2 C7 C8 C13 -3.1(2)
N3 C7 C8 C13 177.47(15)
O2 C7 C8 C9 176.17(16)
N3 C7 C8 C9 -3.2(2)
C13 C8 C9 C10 -0.4(3)
C7 C8 C9 C10 -179.69(17)
C8 C9 C10 C11 0.6(3)
C14 O1 C11 C12 5.6(3)
C14 O1 C11 C10 -174.7(2)
C9 C10 C11 O1 -179.84(18)
C9 C10 C11 C12 -0.1(3)
O1 C11 C12 C13 179.14(18)
C10 C11 C12 C13 -0.6(3)
C9 C8 C13 C12 -0.3(3)
C7 C8 C13 C12 179.03(18)
C11 C12 C13 C8 0.8(3)
